data_4074227
loop_
_publ_author_name
'Goicoechea, Jose M.'
'Sevov, Slavi C.'

_publ_section_title
;
 Organozinc Derivatives of Deltahedral Zintl Ions:&#x00A0; Synthesis and
 Characterization ofcloso-[E9Zn(C6H5)]3-(E = Si, Ge, Sn, Pb)
;
_journal_issue 19
_journal_name_full Organometallics
_journal_page_first 4530
_journal_paper_doi 10.1021/om060481g
_journal_volume 25
_journal_year 2006
_chemical_formula_moiety '3(C18 H36 K N2 O6), C6 H5 Ge9 Zn, 2(C2 H8 N2), C7 H8'
_chemical_formula_sum 'C71 H137 Ge9 K3 N10 O18 Zn'
_chemical_formula_weight 2254.89
_chemical_name_systematic
;
 (K-crypt)3[Ge9Zn(C6H5)]*2en*tol
;
_space_group_IT_number 2
_symmetry_cell_setting triclinic
_symmetry_space_group_name_Hall '-P 1'
_symmetry_space_group_name_H-M 'P -1'
_atom_sites_solution_hydrogens geom
_atom_sites_solution_primary direct
_atom_sites_solution_secondary difmap
_audit_creation_method SHELXL-97
_cell_angle_alpha 76.627(2)
_cell_angle_beta 84.302(2)
_cell_angle_gamma 68.919(2)
_cell_formula_units_Z 2
_cell_length_a 13.8684(4)
_cell_length_b 14.9256(4)
_cell_length_c 25.9765(7)
_cell_measurement_temperature 100(2)
_cell_volume 4880.3(2)
_computing_cell_refinement 'APEX2/SAINT (Bruker, 2004)'
_computing_data_collection 'APEX2 (Bruker, 2004)'
_computing_data_reduction 'SAINT/XPREP (Bruker, 2004; Sheldrick, 2003)'
_computing_molecular_graphics 'XP (Sheldrick, 1998)'
_computing_publication_material 'XCIF (Sheldrick, 2001)'
_computing_structure_refinement 'SHELXL-97 (Sheldrick, 1997)'
_computing_structure_solution 'SHELXS-97 (Sheldrick, 1990)'
_diffrn_ambient_temperature 100(2)
_diffrn_measured_fraction_theta_full 0.977
_diffrn_measured_fraction_theta_max 0.977
_diffrn_measurement_device_type 'CCD area detector'
_diffrn_measurement_method 'phi and omega scans'
_diffrn_radiation_monochromator graphite
_diffrn_radiation_source 'fine-focus sealed tube'
_diffrn_radiation_type MoK\a
_diffrn_radiation_wavelength 0.71073
_diffrn_reflns_av_R_equivalents 0.0416
_diffrn_reflns_av_sigmaI/netI 0.0260
_diffrn_reflns_limit_h_max 16
_diffrn_reflns_limit_h_min -16
_diffrn_reflns_limit_k_max 17
_diffrn_reflns_limit_k_min -17
_diffrn_reflns_limit_l_max 30
_diffrn_reflns_limit_l_min -30
_diffrn_reflns_number 110540
_diffrn_reflns_theta_full 25.00
_diffrn_reflns_theta_max 25.00
_diffrn_reflns_theta_min 0.81
_exptl_absorpt_coefficient_mu 3.160
_exptl_absorpt_correction_T_max 0.5850
_exptl_absorpt_correction_T_min 0.3123
_exptl_absorpt_correction_type multi-scan
_exptl_absorpt_process_details 'Blessing, R.H. (1995) Acta Cryst. A51, 33-38'
_exptl_crystal_colour orange
_exptl_crystal_density_diffrn 1.534
_exptl_crystal_density_method 'not measured'
_exptl_crystal_description block
_exptl_crystal_F_000 2304
_exptl_crystal_size_max 0.48
_exptl_crystal_size_mid 0.43
_exptl_crystal_size_min 0.19
_refine_diff_density_max 2.691
_refine_diff_density_min -1.204
_refine_diff_density_rms 0.143
_refine_ls_extinction_method none
_refine_ls_goodness_of_fit_ref 1.092
_refine_ls_hydrogen_treatment constr
_refine_ls_matrix_type full
_refine_ls_number_parameters 997
_refine_ls_number_reflns 16821
_refine_ls_number_restraints 748
_refine_ls_restrained_S_all 1.118
_refine_ls_R_factor_all 0.0647
_refine_ls_R_factor_gt 0.0488
_refine_ls_shift/su_max 0.019
_refine_ls_shift/su_mean 0.001
_refine_ls_structure_factor_coef Fsqd
_refine_ls_weighting_details 'calc w=1/[\s^2^(Fo^2^)+(0.0872P)^2^+17.0726P] where P=(Fo^2^+2Fc^2^)/3'
_refine_ls_weighting_scheme calc
_refine_ls_wR_factor_gt 0.1434
_refine_ls_wR_factor_ref 0.1549
_reflns_number_gt 13651
_reflns_number_total 16821
_reflns_threshold_expression >2sigma(I)
_cod_data_source_file om060481gsi20060726_034836.cif
_cod_data_source_block '[Ge9ZnPh]3-'
_cod_depositor_comments
;
The following automatic conversions were performed:

'_symmetry_cell_setting' value 'Triclinic' changed to 'triclinic'
according to /home/saulius/struct/CIF-dictionaries/cif_core.dic
dictionary named 'cif_core.dic' version 2.4.1 from 2010-06-29.

Automatic conversion script
Id: cif_fix_values 1715 2011-07-08 13:25:40Z adriana 
;
_cod_original_sg_symbol_H-M P-1
_cod_database_code 4074227

loop_
_symmetry_equiv_pos_as_xyz
'x, y, z'
'-x, -y, -z'

loop_
_atom_site_label
_atom_site_type_symbol
_atom_site_fract_x
_atom_site_fract_y
_atom_site_fract_z
_atom_site_U_iso_or_equiv
_atom_site_adp_type
_atom_site_occupancy
_atom_site_symmetry_multiplicity
_atom_site_calc_flag
_atom_site_refinement_flags
Zn1 Zn 0.81371(5) -0.03664(5) 0.27142(2) 0.03281(16) Uani 1 1 d .
Ge1 Ge 0.68524(4) 0.32570(4) 0.15204(2) 0.02323(12) Uani 1 1 d .
Ge2 Ge 0.84392(4) 0.17665(4) 0.13860(2) 0.02233(12) Uani 1 1 d .
Ge3 Ge 0.63818(4) 0.17755(4) 0.14661(2) 0.02115(12) Uani 1 1 d .
Ge4 Ge 0.60472(4) 0.25772(4) 0.23827(2) 0.02496(13) Uani 1 1 d .
Ge5 Ge 0.80868(4) 0.25722(4) 0.23047(2) 0.02767(13) Uani 1 1 d .
Ge6 Ge 0.79652(4) 0.02315(4) 0.17050(2) 0.02103(12) Uani 1 1 d .
Ge7 Ge 0.62988(4) 0.07852(4) 0.24004(2) 0.02633(13) Uani 1 1 d .
Ge8 Ge 0.74940(4) 0.13241(4) 0.29780(2) 0.02837(13) Uani 1 1 d .
Ge9 Ge 0.91596(4) 0.07782(4) 0.22910(2) 0.02735(13) Uani 1 1 d .
C1 C 0.8561(5) -0.1708(4) 0.3175(2) 0.0328(12) Uani 1 1 d U
C2 C 0.9547(5) -0.2222(5) 0.3371(2) 0.0427(15) Uani 1 1 d U
H2 H 1.0055 -0.1920 0.3279 0.051 Uiso 1 1 calc R
C3 C 0.9832(7) -0.3148(6) 0.3693(3) 0.064(2) Uani 1 1 d U
H3 H 1.0516 -0.3470 0.3821 0.077 Uiso 1 1 calc R
C4 C 0.9091(9) -0.3601(6) 0.3826(3) 0.075(3) Uani 1 1 d U
H4 H 0.9270 -0.4242 0.4044 0.090 Uiso 1 1 calc R
C5 C 0.8144(8) -0.3138(6) 0.3648(3) 0.068(2) Uani 1 1 d U
H5 H 0.7643 -0.3449 0.3742 0.082 Uiso 1 1 calc R
C6 C 0.7863(6) -0.2202(5) 0.3325(3) 0.0511(16) Uani 1 1 d U
H6 H 0.7173 -0.1891 0.3204 0.061 Uiso 1 1 calc R
K1 K 0.37007(8) 0.83514(7) 0.14336(4) 0.0209(2) Uani 1 1 d .
N11 N 0.2790(4) 0.9674(3) 0.03993(18) 0.0321(10) Uani 1 1 d U
N12 N 0.4618(4) 0.7069(4) 0.24839(19) 0.0372(11) Uani 1 1 d U
O11 O 0.4563(3) 0.9785(3) 0.08702(17) 0.0365(9) Uani 1 1 d U
O12 O 0.5166(3) 0.8727(3) 0.19078(17) 0.0398(10) Uani 1 1 d U
O13 O 0.3767(3) 0.7547(3) 0.05487(13) 0.0255(8) Uani 1 1 d U
O14 O 0.4961(3) 0.6414(3) 0.14829(15) 0.0277(8) Uani 1 1 d U
O15 O 0.1606(3) 0.9206(3) 0.13541(15) 0.0298(8) Uani 1 1 d U
O16 O 0.2411(3) 0.7733(3) 0.22623(16) 0.0370(9) Uani 1 1 d U
C101 C 0.3404(5) 1.0291(4) 0.0162(2) 0.0408(14) Uani 1 1 d U
H10A H 0.2966 1.0877 -0.0084 0.049 Uiso 1 1 calc R
H10B H 0.3983 0.9919 -0.0047 0.049 Uiso 1 1 calc R
C102 C 0.3832(5) 1.0619(4) 0.0564(3) 0.0435(15) Uani 1 1 d U
H10C H 0.4168 1.1094 0.0384 0.052 Uiso 1 1 calc R
H10D H 0.3268 1.0946 0.0795 0.052 Uiso 1 1 calc R
C103 C 0.5128(5) 1.0063(5) 0.1198(3) 0.0472(15) Uani 1 1 d U
H10E H 0.4644 1.0507 0.1413 0.057 Uiso 1 1 calc R
H10F H 0.5555 1.0417 0.0975 0.057 Uiso 1 1 calc R
C104 C 0.5796(5) 0.9174(5) 0.1547(3) 0.0501(16) Uani 1 1 d U
H10G H 0.6239 0.8705 0.1332 0.060 Uiso 1 1 calc R
H10H H 0.6251 0.9349 0.1746 0.060 Uiso 1 1 calc R
C105 C 0.5705(5) 0.8132(5) 0.2364(3) 0.0500(16) Uani 1 1 d U
H10I H 0.5927 0.8532 0.2550 0.060 Uiso 1 1 calc R
H10J H 0.6330 0.7614 0.2266 0.060 Uiso 1 1 calc R
C106 C 0.5020(6) 0.7672(5) 0.2721(3) 0.0502(17) Uani 1 1 d U
H10K H 0.5411 0.7253 0.3041 0.060 Uiso 1 1 calc R
H10L H 0.4427 0.8199 0.2836 0.060 Uiso 1 1 calc R
C107 C 0.2743(5) 0.9084(4) 0.0031(2) 0.0351(13) Uani 1 1 d U
H10M H 0.2660 0.9492 -0.0332 0.042 Uiso 1 1 calc R
H10N H 0.2127 0.8886 0.0120 0.042 Uiso 1 1 calc R
C108 C 0.3680(5) 0.8186(4) 0.0043(2) 0.0346(13) Uani 1 1 d U
H10O H 0.3633 0.7843 -0.0232 0.042 Uiso 1 1 calc R
H10P H 0.4303 0.8374 -0.0035 0.042 Uiso 1 1 calc R
C109 C 0.4642(4) 0.6678(4) 0.0570(2) 0.0295(12) Uani 1 1 d U
H10Q H 0.5277 0.6848 0.0506 0.035 Uiso 1 1 calc R
H10R H 0.4601 0.6344 0.0289 0.035 Uiso 1 1 calc R
C110 C 0.4698(4) 0.6007(4) 0.1092(2) 0.0270(11) Uani 1 1 d U
H11A H 0.4022 0.5920 0.1184 0.032 Uiso 1 1 calc R
H11B H 0.5226 0.5356 0.1080 0.032 Uiso 1 1 calc R
C111 C 0.5132(5) 0.5747(4) 0.1981(2) 0.0350(13) Uani 1 1 d U
H11C H 0.5688 0.5122 0.1947 0.042 Uiso 1 1 calc R
H11D H 0.4495 0.5605 0.2108 0.042 Uiso 1 1 calc R
C112 C 0.5438(5) 0.6198(5) 0.2369(3) 0.0423(15) Uani 1 1 d U
H11E H 0.5642 0.5704 0.2703 0.051 Uiso 1 1 calc R
H11F H 0.6049 0.6377 0.2226 0.051 Uiso 1 1 calc R
C113 C 0.1771(5) 1.0296(4) 0.0549(2) 0.0376(14) Uani 1 1 d U
H11G H 0.1395 1.0704 0.0223 0.045 Uiso 1 1 calc R
H11H H 0.1859 1.0746 0.0752 0.045 Uiso 1 1 calc R
C114 C 0.1115(4) 0.9747(5) 0.0875(2) 0.0371(13) Uani 1 1 d U
H11I H 0.0429 1.0219 0.0948 0.044 Uiso 1 1 calc R
H11J H 0.1011 0.9299 0.0677 0.044 Uiso 1 1 calc R
C115 C 0.1030(4) 0.8643(4) 0.1664(3) 0.0374(13) Uani 1 1 d U
H11K H 0.1154 0.8043 0.1528 0.045 Uiso 1 1 calc R
H11L H 0.0282 0.9033 0.1641 0.045 Uiso 1 1 calc R
C116 C 0.1356(5) 0.8373(5) 0.2216(3) 0.0425(15) Uani 1 1 d U
H11M H 0.1274 0.8973 0.2343 0.051 Uiso 1 1 calc R
H11N H 0.0911 0.8041 0.2440 0.051 Uiso 1 1 calc R
C117 C 0.2777(6) 0.7578(5) 0.2780(2) 0.0480(16) Uani 1 1 d U
H11O H 0.2298 0.7369 0.3048 0.058 Uiso 1 1 calc R
H11P H 0.2814 0.8197 0.2840 0.058 Uiso 1 1 calc R
C118 C 0.3835(6) 0.6795(5) 0.2831(2) 0.0485(16) Uani 1 1 d U
H11Q H 0.4057 0.6636 0.3202 0.058 Uiso 1 1 calc R
H11R H 0.3789 0.6194 0.2753 0.058 Uiso 1 1 calc R
K2 K 0.10004(8) 0.52985(8) 0.11601(5) 0.0291(3) Uani 1 1 d .
N21 N 0.2829(3) 0.4250(3) 0.05014(16) 0.0223(9) Uani 1 1 d U
N22 N -0.0819(5) 0.6343(5) 0.1811(4) 0.086(2) Uani 1 1 d U
O21 O 0.2982(3) 0.4533(3) 0.15649(14) 0.0280(8) Uani 1 1 d U
O22 O 0.1259(4) 0.5194(3) 0.22431(19) 0.0564(13) Uani 1 1 d U
O23 O 0.1559(3) 0.6342(3) 0.02199(15) 0.0322(9) Uani 1 1 d U
O24 O 0.0088(3) 0.7360(3) 0.0924(2) 0.0456(11) Uani 1 1 d U
O25 O 0.0999(3) 0.3711(3) 0.07453(15) 0.0282(8) Uani 1 1 d U
O26 O -0.0842(3) 0.4922(3) 0.1183(3) 0.0692(16) Uani 1 1 d U
C201 C 0.3786(4) 0.4048(4) 0.0773(2) 0.0277(11) Uani 1 1 d U
H20A H 0.3977 0.4645 0.0684 0.033 Uiso 1 1 calc R
H20B H 0.4347 0.3521 0.0637 0.033 Uiso 1 1 calc R
C202 C 0.3720(4) 0.3744(4) 0.1360(2) 0.0302(12) Uani 1 1 d U
H20C H 0.3509 0.3158 0.1457 0.036 Uiso 1 1 calc R
H20D H 0.4405 0.3571 0.1514 0.036 Uiso 1 1 calc R
C203 C 0.3030(6) 0.4322(5) 0.2126(2) 0.0453(15) Uani 1 1 d U
H20E H 0.3735 0.4215 0.2234 0.054 Uiso 1 1 calc R
H20F H 0.2872 0.3716 0.2276 0.054 Uiso 1 1 calc R
C204 C 0.2274(6) 0.5152(5) 0.2329(3) 0.0543(17) Uani 1 1 d U
H20G H 0.2377 0.5064 0.2712 0.065 Uiso 1 1 calc R
H20H H 0.2371 0.5774 0.2143 0.065 Uiso 1 1 calc R
C205 C 0.0492(8) 0.5890(6) 0.2496(4) 0.085(3) Uani 1 1 d U
H20I H 0.0556 0.6545 0.2371 0.102 Uiso 1 1 calc R
H20J H 0.0594 0.5695 0.2884 0.102 Uiso 1 1 calc R
C206 C -0.0542(8) 0.5937(7) 0.2378(5) 0.101(3) Uani 1 1 d U
H20K H -0.1060 0.6349 0.2597 0.122 Uiso 1 1 calc R
H20L H -0.0576 0.5267 0.2479 0.122 Uiso 1 1 calc R
C207 C 0.2794(4) 0.4898(4) -0.0017(2) 0.0267(11) Uani 1 1 d U
H20M H 0.2255 0.4868 -0.0229 0.032 Uiso 1 1 calc R
H20N H 0.3467 0.4656 -0.0202 0.032 Uiso 1 1 calc R
C208 C 0.2572(5) 0.5949(4) 0.0008(2) 0.0324(12) Uani 1 1 d U
H20O H 0.3084 0.5987 0.0234 0.039 Uiso 1 1 calc R
H20P H 0.2627 0.6337 -0.0351 0.039 Uiso 1 1 calc R
C209 C 0.1341(5) 0.7350(4) 0.0227(3) 0.0418(15) Uani 1 1 d U
H20Q H 0.1459 0.7712 -0.0130 0.050 Uiso 1 1 calc R
H20R H 0.1802 0.7404 0.0477 0.050 Uiso 1 1 calc R
C210 C 0.0240(6) 0.7776(4) 0.0396(3) 0.0544(18) Uani 1 1 d U
H21A H 0.0044 0.8495 0.0352 0.065 Uiso 1 1 calc R
H21B H -0.0211 0.7653 0.0167 0.065 Uiso 1 1 calc R
C211 C -0.0953(5) 0.7806(5) 0.1103(4) 0.067(2) Uani 1 1 d U
H21C H -0.1438 0.7663 0.0907 0.080 Uiso 1 1 calc R
H21D H -0.1134 0.8528 0.1037 0.080 Uiso 1 1 calc R
C212 C -0.1034(5) 0.7407(5) 0.1676(5) 0.075(2) Uani 1 1 d U
H21E H -0.0545 0.7557 0.1866 0.090 Uiso 1 1 calc R
H21F H -0.1741 0.7744 0.1803 0.090 Uiso 1 1 calc R
C213 C 0.2753(4) 0.3319(4) 0.0454(2) 0.0295(12) Uani 1 1 d U
H21G H 0.2971 0.2836 0.0790 0.035 Uiso 1 1 calc R
H21H H 0.3239 0.3067 0.0172 0.035 Uiso 1 1 calc R
C214 C 0.1689(4) 0.3398(4) 0.0329(2) 0.0317(12) Uani 1 1 d U
H21I H 0.1461 0.3876 -0.0008 0.038 Uiso 1 1 calc R
H21J H 0.1695 0.2752 0.0290 0.038 Uiso 1 1 calc R
C215 C -0.0012(4) 0.3723(5) 0.0666(3) 0.0411(14) Uani 1 1 d U
H21K H 0.0033 0.3074 0.0611 0.049 Uiso 1 1 calc R
H21L H -0.0314 0.4223 0.0346 0.049 Uiso 1 1 calc R
C216 C -0.0678(4) 0.3951(4) 0.1131(3) 0.0430(15) Uani 1 1 d U
H21M H -0.1350 0.3883 0.1094 0.052 Uiso 1 1 calc R
H21N H -0.0348 0.3479 0.1454 0.052 Uiso 1 1 calc R
C217 C -0.1501(6) 0.5111(6) 0.1637(6) 0.110(3) Uani 1 1 d U
H21O H -0.1154 0.4663 0.1962 0.132 Uiso 1 1 calc R
H21P H -0.2153 0.5002 0.1603 0.132 Uiso 1 1 calc R
C218 C -0.1726(6) 0.6162(7) 0.1668(6) 0.116(3) Uani 1 1 d U
H21Q H -0.1978 0.6591 0.1321 0.139 Uiso 1 1 calc R
H21R H -0.2285 0.6344 0.1934 0.139 Uiso 1 1 calc R
K3 K 0.24806(13) 0.05903(18) 0.42311(6) 0.0700(5) Uani 1 1 d U
N31 N 0.2827(15) 0.2503(13) 0.3806(6) 0.185(4) Uani 1 1 d U
N32 N 0.2325(12) -0.1434(13) 0.4562(5) 0.207(5) Uani 1 1 d DU
O31 O 0.4326(9) -0.1208(11) 0.4244(5) 0.167(4) Uani 1 1 d U
O32 O 0.4341(7) 0.0705(9) 0.3787(4) 0.139(3) Uani 1 1 d U
O33 O 0.0986(12) 0.2419(14) 0.3580(6) 0.228(5) Uani 1 1 d U
O34 O 0.0826(11) 0.0574(10) 0.3662(5) 0.205(5) Uani 1 1 d DU
O35 O 0.2057(9) -0.0071(7) 0.5289(3) 0.137(3) Uani 1 1 d U
O36 O 0.2222(10) 0.1722(7) 0.4964(3) 0.149(3) Uani 1 1 d U
C301 C 0.1828(17) -0.1506(16) 0.5078(7) 0.203(6) Uani 1 1 d DU
H30A H 0.1933 -0.2204 0.5236 0.244 Uiso 1 1 calc R
H30B H 0.1076 -0.1146 0.5040 0.244 Uiso 1 1 calc R
C302 C 0.2266(16) -0.1081(12) 0.5446(5) 0.166(5) Uani 1 1 d DU
H30C H 0.1975 -0.1222 0.5806 0.199 Uiso 1 1 calc R
H30D H 0.3024 -0.1420 0.5463 0.199 Uiso 1 1 calc R
C303 C 0.2069(10) 0.0427(7) 0.5611(3) 0.092(3) Uani 1 1 d U
H30E H 0.2766 0.0147 0.5765 0.111 Uiso 1 1 calc R
H30F H 0.1578 0.0322 0.5902 0.111 Uiso 1 1 calc R
C304 C 0.1836(9) 0.1448(7) 0.5445(3) 0.078(2) Uani 1 1 d U
H30G H 0.1076 0.1775 0.5442 0.093 Uiso 1 1 calc R
H30H H 0.2111 0.1680 0.5706 0.093 Uiso 1 1 calc R
C305 C 0.2048(16) 0.2789(12) 0.4795(6) 0.175(5) Uani 1 1 d DU
C306 C 0.2845(16) 0.2939(15) 0.4355(7) 0.192(6) Uani 1 1 d DU
H30K H 0.3545 0.2615 0.4507 0.231 Uiso 1 1 calc R
H30L H 0.2725 0.3651 0.4245 0.231 Uiso 1 1 calc R
C307 C 0.3386(17) -0.2183(15) 0.4560(7) 0.194(6) Uani 1 1 d U
H30M H 0.3715 -0.2289 0.4901 0.233 Uiso 1 1 calc R
H30N H 0.3328 -0.2814 0.4535 0.233 Uiso 1 1 calc R
C308 C 0.4019(18) -0.1924(17) 0.4150(9) 0.203(6) Uani 1 1 d U
H30O H 0.4634 -0.2507 0.4115 0.243 Uiso 1 1 calc R
H30P H 0.3640 -0.1686 0.3813 0.243 Uiso 1 1 calc R
C309 C 0.5062(15) -0.0880(17) 0.3945(9) 0.186(5) Uani 1 1 d U
H30Q H 0.4990 -0.0937 0.3579 0.224 Uiso 1 1 calc R
H30R H 0.5737 -0.1380 0.4068 0.224 Uiso 1 1 calc R
C310 C 0.5182(11) 0.0016(16) 0.3894(7) 0.148(4) Uani 1 1 d U
H31A H 0.5445 0.0044 0.4228 0.178 Uiso 1 1 calc R
H31B H 0.5696 0.0089 0.3609 0.178 Uiso 1 1 calc R
C311 C 0.4490(13) 0.1628(15) 0.3656(7) 0.166(5) Uani 1 1 d U
H31C H 0.5006 0.1611 0.3363 0.199 Uiso 1 1 calc R
H31D H 0.4788 0.1711 0.3966 0.199 Uiso 1 1 calc R
C312 C 0.3491(19) 0.2558(19) 0.3488(8) 0.192(6) Uani 1 1 d U
C313 C 0.1713(14) -0.1194(12) 0.4081(5) 0.190(6) Uani 1 1 d DU
H31G H 0.2194 -0.1150 0.3776 0.227 Uiso 1 1 calc R
H31H H 0.1522 -0.1774 0.4085 0.227 Uiso 1 1 calc R
C314 C 0.0820(13) -0.0378(12) 0.3961(6) 0.193(6) Uani 1 1 d DU
H31I H 0.0464 -0.0268 0.4303 0.232 Uiso 1 1 calc R
H31J H 0.0371 -0.0572 0.3769 0.232 Uiso 1 1 calc R
C315 C 0.0093(16) 0.1496(16) 0.3572(8) 0.217(7) Uani 1 1 d DU
H31K H -0.0485 0.1483 0.3382 0.261 Uiso 1 1 calc R
H31L H -0.0182 0.1660 0.3918 0.261 Uiso 1 1 calc R
C316 C 0.0419(18) 0.2227(14) 0.3288(10) 0.246(8) Uani 1 1 d DU
H31M H 0.0821 0.2021 0.2973 0.295 Uiso 1 1 calc R
H31N H -0.0185 0.2823 0.3166 0.295 Uiso 1 1 calc R
C317 C 0.1528(19) 0.3031(19) 0.3246(9) 0.222(7) Uani 1 1 d DU
C318 C 0.176(2) 0.3436(18) 0.3679(8) 0.198(6) Uani 1 1 d U
C1S C 0.785(3) 0.417(2) 0.3484(11) 0.298(12) Uani 1 1 d DU
C2S C 0.6859(14) 0.4339(19) 0.3720(10) 0.338(8) Uani 1 1 d GDU
C3S C 0.638(3) 0.3813(16) 0.3527(8) 0.337(9) Uani 1 1 d GDU
C4S C 0.539(3) 0.3847(19) 0.3705(12) 0.355(9) Uani 1 1 d GDU
C5S C 0.4881(15) 0.441(2) 0.4075(12) 0.383(9) Uani 1 1 d GDU
C6S C 0.536(3) 0.4932(19) 0.4268(9) 0.387(9) Uani 1 1 d GDU
C7S C 0.635(3) 0.4898(18) 0.4090(11) 0.363(9) Uani 1 1 d GDU
N1A N 0.3379(9) 0.0143(6) 0.2739(3) 0.106(3) Uani 1 1 d U
N2A N 0.1737(5) 0.1615(4) 0.1551(2) 0.0505(14) Uani 1 1 d U
H2A H 0.1514 0.2263 0.1392 0.076 Uiso 0.67 1 calc PR
H2B H 0.1182 0.1424 0.1658 0.076 Uiso 0.67 1 calc PR
H2C H 0.2129 0.1255 0.1317 0.076 Uiso 0.67 1 calc PR
C1A C 0.2733(7) 0.0384(6) 0.2285(3) 0.066(2) Uani 1 1 d U
H7A H 0.2125 0.0184 0.2402 0.079 Uiso 1 1 calc R
H7B H 0.3128 -0.0011 0.2025 0.079 Uiso 1 1 calc R
C2A C 0.2353(7) 0.1458(5) 0.2007(3) 0.062(2) Uani 1 1 d U
H8A H 0.1930 0.1861 0.2258 0.075 Uiso 1 1 calc R
H8B H 0.2952 0.1671 0.1891 0.075 Uiso 1 1 calc R
N1E N 0.3248(19) 0.479(3) 0.4297(14) 0.516(16) Uani 1 1 d DU
C1E C 0.283(2) 0.494(4) 0.4846(14) 0.530(13) Uani 1 1 d DU
N2E N 0.128(3) 0.605(3) 0.5278(18) 0.548(17) Uani 1 1 d DU
C2E C 0.169(2) 0.544(4) 0.4865(18) 0.526(14) Uani 1 1 d DU

loop_
_atom_site_aniso_label
_atom_site_aniso_U_11
_atom_site_aniso_U_22
_atom_site_aniso_U_33
_atom_site_aniso_U_23
_atom_site_aniso_U_13
_atom_site_aniso_U_12
Zn1 0.0447(4) 0.0226(3) 0.0232(3) 0.0002(2) -0.0019(3) -0.0051(3)
Ge1 0.0217(3) 0.0160(3) 0.0281(3) -0.0034(2) -0.0001(2) -0.0028(2)
Ge2 0.0197(2) 0.0179(3) 0.0258(3) -0.0033(2) 0.0048(2) -0.0044(2)
Ge3 0.0209(2) 0.0208(3) 0.0210(3) -0.0051(2) -0.0030(2) -0.0052(2)
Ge4 0.0221(3) 0.0255(3) 0.0229(3) -0.0078(2) 0.0023(2) -0.0020(2)
Ge5 0.0274(3) 0.0235(3) 0.0343(3) -0.0095(2) -0.0066(2) -0.0078(2)
Ge6 0.0235(3) 0.0163(2) 0.0217(3) -0.0049(2) 0.0009(2) -0.0049(2)
Ge7 0.0273(3) 0.0274(3) 0.0252(3) -0.0048(2) 0.0053(2) -0.0125(2)
Ge8 0.0330(3) 0.0287(3) 0.0189(3) -0.0060(2) -0.0037(2) -0.0040(2)
Ge9 0.0211(3) 0.0245(3) 0.0323(3) -0.0057(2) -0.0063(2) -0.0017(2)
C1 0.049(3) 0.025(3) 0.021(2) -0.004(2) -0.001(2) -0.009(3)
C2 0.049(3) 0.038(3) 0.028(3) -0.008(2) 0.005(3) -0.001(3)
C3 0.078(5) 0.047(4) 0.035(3) -0.010(3) -0.006(3) 0.018(4)
C4 0.134(7) 0.029(4) 0.042(4) 0.004(3) 0.002(4) -0.013(4)
C5 0.114(6) 0.056(4) 0.048(4) -0.001(3) 0.003(4) -0.052(4)
C6 0.074(4) 0.054(4) 0.033(3) -0.001(3) -0.008(3) -0.034(3)
K1 0.0175(5) 0.0181(5) 0.0279(5) -0.0076(4) -0.0001(4) -0.0054(4)
N11 0.036(2) 0.023(2) 0.032(2) 0.0001(18) 0.0012(19) -0.009(2)
N12 0.043(3) 0.036(3) 0.030(2) -0.011(2) -0.007(2) -0.006(2)
O11 0.038(2) 0.032(2) 0.049(2) -0.0142(18) 0.0065(18) -0.0228(18)
O12 0.029(2) 0.046(2) 0.052(2) -0.0163(19) -0.0081(18) -0.0168(18)
O13 0.0278(18) 0.0211(17) 0.0238(17) -0.0052(14) 0.0035(14) -0.0048(15)
O14 0.0277(18) 0.0182(17) 0.037(2) -0.0081(15) -0.0032(15) -0.0053(15)
O15 0.0182(17) 0.031(2) 0.041(2) -0.0081(16) 0.0015(15) -0.0097(15)
O16 0.037(2) 0.034(2) 0.034(2) -0.0096(17) 0.0136(17) -0.0076(18)
C101 0.051(3) 0.026(3) 0.039(3) 0.006(2) 0.007(3) -0.016(3)
C102 0.053(4) 0.024(3) 0.052(4) -0.004(3) 0.013(3) -0.018(3)
C103 0.045(3) 0.049(3) 0.067(4) -0.026(3) 0.013(3) -0.034(3)
C104 0.034(3) 0.068(4) 0.069(4) -0.035(3) 0.005(3) -0.031(3)
C105 0.044(3) 0.050(4) 0.061(4) -0.018(3) -0.023(3) -0.013(3)
C106 0.061(4) 0.047(4) 0.038(3) -0.014(3) -0.026(3) -0.004(3)
C107 0.048(3) 0.031(3) 0.023(3) 0.001(2) -0.006(2) -0.013(3)
C108 0.046(3) 0.034(3) 0.023(3) -0.003(2) 0.005(2) -0.016(3)
C109 0.025(3) 0.031(3) 0.033(3) -0.016(2) 0.006(2) -0.006(2)
C110 0.027(3) 0.020(2) 0.036(3) -0.014(2) 0.000(2) -0.006(2)
C111 0.039(3) 0.023(3) 0.034(3) -0.002(2) -0.004(2) -0.002(2)
C112 0.043(3) 0.035(3) 0.040(3) -0.005(3) -0.016(3) 0.000(3)
C113 0.035(3) 0.027(3) 0.038(3) 0.002(2) -0.007(2) 0.001(2)
C114 0.022(3) 0.036(3) 0.047(3) -0.010(3) -0.008(2) -0.001(2)
C115 0.023(3) 0.034(3) 0.058(4) -0.015(3) 0.009(2) -0.013(2)
C116 0.033(3) 0.039(3) 0.052(4) -0.015(3) 0.019(3) -0.010(3)
C117 0.060(4) 0.047(4) 0.027(3) -0.007(3) 0.012(3) -0.009(3)
C118 0.065(4) 0.044(4) 0.028(3) -0.004(3) -0.001(3) -0.012(3)
K2 0.0165(5) 0.0204(5) 0.0531(7) -0.0147(5) 0.0044(5) -0.0065(4)
N21 0.0207(19) 0.019(2) 0.025(2) -0.0032(16) -0.0018(16) -0.0053(17)
N22 0.036(3) 0.051(3) 0.189(6) -0.070(4) 0.056(4) -0.025(3)
O21 0.0277(18) 0.031(2) 0.0226(18) -0.0018(15) -0.0021(14) -0.0092(16)
O22 0.084(3) 0.039(2) 0.048(3) -0.023(2) 0.039(2) -0.025(2)
O23 0.043(2) 0.0142(17) 0.039(2) -0.0049(15) -0.0158(17) -0.0066(16)
O24 0.027(2) 0.027(2) 0.082(3) -0.027(2) -0.021(2) 0.0060(17)
O25 0.0265(18) 0.0250(18) 0.039(2) -0.0104(15) -0.0049(15) -0.0130(15)
O26 0.025(2) 0.033(2) 0.158(5) -0.035(3) 0.024(3) -0.0178(19)
C201 0.016(2) 0.030(3) 0.032(3) -0.005(2) 0.000(2) -0.004(2)
C202 0.017(2) 0.033(3) 0.036(3) -0.005(2) -0.005(2) -0.004(2)
C203 0.063(4) 0.049(4) 0.026(3) -0.004(3) -0.007(3) -0.022(3)
C204 0.085(5) 0.054(4) 0.029(3) -0.012(3) 0.005(3) -0.031(4)
C205 0.124(6) 0.047(4) 0.073(5) -0.033(4) 0.062(5) -0.021(4)
C206 0.103(6) 0.052(4) 0.138(7) -0.040(5) 0.097(5) -0.027(4)
C207 0.031(3) 0.024(3) 0.024(2) -0.004(2) -0.003(2) -0.008(2)
C208 0.041(3) 0.026(3) 0.030(3) 0.002(2) -0.006(2) -0.016(2)
C209 0.068(4) 0.012(2) 0.044(3) -0.001(2) -0.029(3) -0.007(3)
C210 0.065(4) 0.020(3) 0.076(4) -0.017(3) -0.047(4) 0.005(3)
C211 0.027(3) 0.041(4) 0.138(6) -0.053(4) -0.019(4) 0.009(3)
C212 0.028(3) 0.042(4) 0.164(7) -0.058(4) 0.025(4) -0.009(3)
C213 0.032(3) 0.019(2) 0.038(3) -0.015(2) 0.009(2) -0.007(2)
C214 0.040(3) 0.027(3) 0.036(3) -0.013(2) -0.002(2) -0.017(2)
C215 0.031(3) 0.042(3) 0.056(4) -0.001(3) -0.010(3) -0.024(3)
C216 0.028(3) 0.027(3) 0.081(4) -0.010(3) -0.008(3) -0.017(2)
C217 0.050(4) 0.060(4) 0.247(9) -0.085(5) 0.079(5) -0.041(3)
C218 0.042(4) 0.070(5) 0.264(9) -0.096(5) 0.068(5) -0.032(4)
K3 0.0495(9) 0.1458(17) 0.0319(7) -0.0382(9) 0.0133(6) -0.0461(10)
N31 0.233(9) 0.209(9) 0.132(8) 0.013(7) -0.007(8) -0.130(7)
N32 0.253(10) 0.229(9) 0.126(7) -0.096(7) 0.078(7) -0.053(8)
O31 0.154(7) 0.233(9) 0.157(7) -0.090(7) 0.010(6) -0.093(7)
O32 0.102(5) 0.263(9) 0.105(5) -0.087(6) 0.044(4) -0.109(6)
O33 0.188(9) 0.285(10) 0.190(9) 0.041(8) -0.020(7) -0.110(8)
O34 0.188(8) 0.302(11) 0.102(6) -0.057(7) 0.015(6) -0.054(8)
O35 0.249(8) 0.107(5) 0.072(4) -0.040(4) 0.030(5) -0.079(5)
O36 0.257(8) 0.104(5) 0.050(4) -0.015(4) 0.033(5) -0.031(6)
C301 0.281(12) 0.207(10) 0.127(9) -0.063(8) 0.056(9) -0.091(10)
C302 0.284(11) 0.156(9) 0.076(7) -0.050(7) 0.016(8) -0.088(9)
C303 0.178(8) 0.089(5) 0.018(3) -0.016(3) 0.014(4) -0.057(6)
C304 0.134(6) 0.083(5) 0.025(3) -0.019(3) 0.011(4) -0.046(5)
C305 0.280(11) 0.124(8) 0.091(7) -0.001(7) 0.043(8) -0.060(9)
C306 0.254(10) 0.181(9) 0.121(8) -0.003(8) 0.042(8) -0.081(8)
C307 0.225(11) 0.204(11) 0.122(8) -0.075(8) 0.073(8) -0.033(10)
C308 0.212(10) 0.207(10) 0.168(9) -0.075(9) 0.050(8) -0.040(9)
C309 0.133(8) 0.251(10) 0.187(9) -0.072(9) 0.024(8) -0.073(8)
C310 0.081(6) 0.265(11) 0.134(8) -0.083(8) 0.025(6) -0.084(8)
C311 0.148(8) 0.248(11) 0.134(8) -0.018(8) 0.057(7) -0.136(8)
C312 0.214(11) 0.242(11) 0.126(9) -0.013(9) 0.030(9) -0.112(10)
C313 0.225(10) 0.245(10) 0.081(6) -0.091(7) 0.039(7) -0.037(9)
C314 0.233(11) 0.261(12) 0.086(7) -0.087(8) 0.030(8) -0.063(10)
C315 0.202(11) 0.322(13) 0.109(9) -0.007(10) -0.028(9) -0.087(11)
C316 0.207(12) 0.333(13) 0.156(11) 0.028(11) -0.011(10) -0.091(11)
C317 0.243(12) 0.246(12) 0.156(11) 0.030(10) -0.024(10) -0.098(10)
C318 0.244(11) 0.212(11) 0.143(10) 0.012(9) -0.058(10) -0.104(10)
C1S 0.305(18) 0.318(17) 0.292(17) -0.095(14) 0.007(15) -0.118(14)
C2S 0.358(12) 0.341(11) 0.325(12) -0.092(10) -0.003(10) -0.120(10)
C3S 0.371(12) 0.333(12) 0.320(12) -0.109(10) -0.013(11) -0.112(10)
C4S 0.391(12) 0.349(12) 0.336(12) -0.116(10) -0.026(11) -0.110(10)
C5S 0.400(12) 0.373(12) 0.369(12) -0.087(11) -0.020(11) -0.116(10)
C6S 0.402(13) 0.378(12) 0.373(12) -0.086(11) -0.016(11) -0.117(10)
C7S 0.374(12) 0.358(12) 0.360(12) -0.082(10) -0.002(11) -0.127(10)
N1A 0.171(9) 0.060(5) 0.066(5) -0.013(4) -0.042(5) -0.003(6)
N2A 0.058(3) 0.038(3) 0.051(3) -0.006(3) 0.006(3) -0.016(3)
C1A 0.087(5) 0.042(4) 0.057(4) -0.009(3) 0.001(4) -0.009(4)
C2A 0.089(5) 0.035(4) 0.057(4) -0.007(3) -0.008(4) -0.014(4)
N1E 0.52(2) 0.53(2) 0.54(2) -0.123(16) -0.018(16) -0.206(15)
C1E 0.534(17) 0.528(16) 0.537(17) -0.103(13) -0.009(13) -0.201(13)
N2E 0.55(2) 0.54(2) 0.56(2) -0.080(16) -0.001(16) -0.220(16)
C2E 0.534(17) 0.524(17) 0.532(17) -0.104(13) -0.013(13) -0.202(13)

loop_
_atom_type_symbol
_atom_type_description
_atom_type_scat_dispersion_real
_atom_type_scat_dispersion_imag
_atom_type_scat_source
C C 0.0033 0.0016 'International Tables Vol C Tables 4.2.6.8 and 6.1.1.4'
H H 0.0000 0.0000 'International Tables Vol C Tables 4.2.6.8 and 6.1.1.4'
N N 0.0061 0.0033 'International Tables Vol C Tables 4.2.6.8 and 6.1.1.4'
O O 0.0106 0.0060 'International Tables Vol C Tables 4.2.6.8 and 6.1.1.4'
K K 0.2009 0.2494 'International Tables Vol C Tables 4.2.6.8 and 6.1.1.4'
Zn Zn 0.2839 1.4301 'International Tables Vol C Tables 4.2.6.8 and 6.1.1.4'
Ge Ge 0.1547 1.8001 'International Tables Vol C Tables 4.2.6.8 and 6.1.1.4'

loop_
_geom_angle_atom_site_label_1
_geom_angle_atom_site_label_2
_geom_angle_atom_site_label_3
_geom_angle
C1 Zn1 Ge6 131.94(16)
C1 Zn1 Ge8 129.28(16)
Ge6 Zn1 Ge8 98.71(3)
C1 Zn1 Ge9 132.36(18)
Ge6 Zn1 Ge9 65.40(2)
Ge8 Zn1 Ge9 64.77(2)
C1 Zn1 Ge7 128.43(18)
Ge6 Zn1 Ge7 65.33(2)
Ge8 Zn1 Ge7 64.56(2)
Ge9 Zn1 Ge7 99.15(3)
Ge3 Ge1 Ge4 67.17(2)
Ge3 Ge1 Ge5 102.58(2)
Ge4 Ge1 Ge5 66.52(2)
Ge3 Ge1 Ge2 67.18(2)
Ge4 Ge1 Ge2 102.59(2)
Ge5 Ge1 Ge2 67.06(2)
Ge6 Ge2 Ge9 66.39(2)
Ge6 Ge2 Ge1 108.16(2)
Ge9 Ge2 Ge1 108.52(3)
Ge6 Ge2 Ge3 56.214(19)
Ge9 Ge2 Ge3 102.55(2)
Ge1 Ge2 Ge3 56.203(19)
Ge6 Ge2 Ge5 102.55(2)
Ge9 Ge2 Ge5 56.43(2)
Ge1 Ge2 Ge5 56.460(19)
Ge3 Ge2 Ge5 89.64(2)
Ge6 Ge3 Ge7 66.35(2)
Ge6 Ge3 Ge1 108.41(2)
Ge7 Ge3 Ge1 108.72(3)
Ge6 Ge3 Ge4 102.63(2)
Ge7 Ge3 Ge4 56.53(2)
Ge1 Ge3 Ge4 56.499(19)
Ge6 Ge3 Ge2 56.071(18)
Ge7 Ge3 Ge2 102.60(2)
Ge1 Ge3 Ge2 56.618(19)
Ge4 Ge3 Ge2 89.90(2)
Ge8 Ge4 Ge7 65.60(2)
Ge8 Ge4 Ge1 108.61(3)
Ge7 Ge4 Ge1 108.22(3)
Ge8 Ge4 Ge5 56.60(2)
Ge7 Ge4 Ge5 102.78(2)
Ge1 Ge4 Ge5 56.86(2)
Ge8 Ge4 Ge3 101.92(2)
Ge7 Ge4 Ge3 56.159(19)
Ge1 Ge4 Ge3 56.332(19)
Ge5 Ge4 Ge3 90.23(2)
Ge8 Ge5 Ge9 65.68(2)
Ge8 Ge5 Ge1 108.27(3)
Ge9 Ge5 Ge1 108.24(3)
Ge8 Ge5 Ge4 56.46(2)
Ge9 Ge5 Ge4 102.78(2)
Ge1 Ge5 Ge4 56.625(19)
Ge8 Ge5 Ge2 101.84(2)
Ge9 Ge5 Ge2 56.10(2)
Ge1 Ge5 Ge2 56.478(19)
Ge4 Ge5 Ge2 90.22(2)
Ge2 Ge6 Ge3 67.71(2)
Ge2 Ge6 Zn1 111.18(3)
Ge3 Ge6 Zn1 111.16(3)
Ge2 Ge6 Ge9 56.93(2)
Ge3 Ge6 Ge9 103.95(2)
Zn1 Ge6 Ge9 57.59(2)
Ge2 Ge6 Ge7 104.08(2)
Ge3 Ge6 Ge7 56.854(19)
Zn1 Ge6 Ge7 57.72(2)
Ge9 Ge6 Ge7 90.07(2)
Ge3 Ge7 Ge4 67.31(2)
Ge3 Ge7 Zn1 110.38(3)
Ge4 Ge7 Zn1 110.94(3)
Ge3 Ge7 Ge8 103.68(2)
Ge4 Ge7 Ge8 57.00(2)
Zn1 Ge7 Ge8 57.59(2)
Ge3 Ge7 Ge6 56.792(19)
Ge4 Ge7 Ge6 103.48(2)
Zn1 Ge7 Ge6 56.95(2)
Ge8 Ge7 Ge6 89.59(2)
Ge4 Ge8 Ge5 66.95(2)
Ge4 Ge8 Zn1 111.56(3)
Ge5 Ge8 Zn1 111.34(3)
Ge4 Ge8 Ge7 57.40(2)
Ge5 Ge8 Ge7 104.27(2)
Zn1 Ge8 Ge7 57.85(2)
Ge4 Ge8 Ge9 104.23(2)
Ge5 Ge8 Ge9 57.29(2)
Zn1 Ge8 Ge9 57.65(2)
Ge7 Ge8 Ge9 90.85(2)
Ge2 Ge9 Ge5 67.47(2)
Ge2 Ge9 Zn1 110.39(3)
Ge5 Ge9 Zn1 111.03(3)
Ge2 Ge9 Ge8 103.72(2)
Ge5 Ge9 Ge8 57.03(2)
Zn1 Ge9 Ge8 57.58(2)
Ge2 Ge9 Ge6 56.678(19)
Ge5 Ge9 Ge6 103.48(2)
Zn1 Ge9 Ge6 57.01(2)
Ge8 Ge9 Ge6 89.49(2)
C2 C1 C6 114.8(6)
C2 C1 Zn1 124.0(5)
C6 C1 Zn1 121.2(5)
C3 C2 C1 123.6(7)
C3 C2 H2 118.2
C1 C2 H2 118.2
C2 C3 C4 118.5(8)
C2 C3 H3 120.8
C4 C3 H3 120.8
C5 C4 C3 119.8(7)
C5 C4 H4 120.1
C3 C4 H4 120.1
C4 C5 C6 121.3(8)
C4 C5 H5 119.4
C6 C5 H5 119.4
C1 C6 C5 122.0(7)
C1 C6 H6 119.0
C5 C6 H6 119.0
O15 K1 O12 133.31(12)
O15 K1 O14 130.07(11)
O12 K1 O14 91.82(12)
O15 K1 O13 89.90(11)
O12 K1 O13 132.89(12)
O14 K1 O13 62.48(11)
O15 K1 O16 60.77(12)
O12 K1 O16 106.99(13)
O14 K1 O16 90.11(11)
O13 K1 O16 111.46(12)
O15 K1 O11 106.87(12)
O12 K1 O11 60.36(13)
O14 K1 O11 115.25(12)
O13 K1 O11 93.98(11)
O16 K1 O11 150.72(12)
O15 K1 N11 60.87(12)
O12 K1 N11 119.20(13)
O14 K1 N11 121.15(12)
O13 K1 N11 59.87(12)
O16 K1 N11 120.84(13)
O11 K1 N11 59.52(12)
O15 K1 N12 119.10(13)
O12 K1 N12 59.59(14)
O14 K1 N12 60.17(12)
O13 K1 N12 121.57(12)
O16 K1 N12 59.42(13)
O11 K1 N12 119.42(13)
N11 K1 N12 178.48(13)
C113 N11 C107 112.8(5)
C113 N11 C101 109.2(5)
C107 N11 C101 109.7(5)
C113 N11 K1 104.1(3)
C107 N11 K1 110.1(3)
C101 N11 K1 110.9(4)
C118 N12 C112 110.5(5)
C118 N12 C106 110.1(5)
C112 N12 C106 111.9(5)
C118 N12 K1 111.0(4)
C112 N12 K1 107.4(3)
C106 N12 K1 105.7(4)
C102 O11 C103 111.3(5)
C102 O11 K1 113.4(3)
C103 O11 K1 113.5(4)
C105 O12 C104 111.7(5)
C105 O12 K1 124.9(4)
C104 O12 K1 114.6(3)
C109 O13 C108 111.5(4)
C109 O13 K1 110.2(3)
C108 O13 K1 117.1(3)
C111 O14 C110 111.3(4)
C111 O14 K1 119.2(3)
C110 O14 K1 111.7(3)
C114 O15 C115 111.2(4)
C114 O15 K1 122.8(3)
C115 O15 K1 115.2(3)
C117 O16 C116 110.9(5)
C117 O16 K1 113.8(4)
C116 O16 K1 112.4(3)
N11 C101 C102 113.1(5)
N11 C101 H10A 109.0
C102 C101 H10A 109.0
N11 C101 H10B 109.0
C102 C101 H10B 109.0
H10A C101 H10B 107.8
O11 C102 C101 108.6(5)
O11 C102 H10C 110.0
C101 C102 H10C 110.0
O11 C102 H10D 110.0
C101 C102 H10D 110.0
H10C C102 H10D 108.4
O11 C103 C104 109.0(5)
O11 C103 H10E 109.9
C104 C103 H10E 109.9
O11 C103 H10F 109.9
C104 C103 H10F 109.9
H10E C103 H10F 108.3
O12 C104 C103 109.4(5)
O12 C104 H10G 109.8
C103 C104 H10G 109.8
O12 C104 H10H 109.8
C103 C104 H10H 109.8
H10G C104 H10H 108.2
O12 C105 C106 109.4(5)
O12 C105 H10I 109.8
C106 C105 H10I 109.8
O12 C105 H10J 109.8
C106 C105 H10J 109.8
H10I C105 H10J 108.2
N12 C106 C105 115.0(5)
N12 C106 H10K 108.5
C105 C106 H10K 108.5
N12 C106 H10L 108.5
C105 C106 H10L 108.5
H10K C106 H10L 107.5
N11 C107 C108 113.0(5)
N11 C107 H10M 109.0
C108 C107 H10M 109.0
N11 C107 H10N 109.0
C108 C107 H10N 109.0
H10M C107 H10N 107.8
O13 C108 C107 110.1(4)
O13 C108 H10O 109.6
C107 C108 H10O 109.6
O13 C108 H10P 109.6
C107 C108 H10P 109.6
H10O C108 H10P 108.2
O13 C109 C110 110.7(4)
O13 C109 H10Q 109.5
C110 C109 H10Q 109.5
O13 C109 H10R 109.5
C110 C109 H10R 109.5
H10Q C109 H10R 108.1
O14 C110 C109 109.2(4)
O14 C110 H11A 109.8
C109 C110 H11A 109.8
O14 C110 H11B 109.8
C109 C110 H11B 109.8
H11A C110 H11B 108.3
O14 C111 C112 108.9(5)
O14 C111 H11C 109.9
C112 C111 H11C 109.9
O14 C111 H11D 109.9
C112 C111 H11D 109.9
H11C C111 H11D 108.3
N12 C112 C111 113.3(5)
N12 C112 H11E 108.9
C111 C112 H11E 108.9
N12 C112 H11F 108.9
C111 C112 H11F 108.9
H11E C112 H11F 107.7
N11 C113 C114 114.7(5)
N11 C113 H11G 108.6
C114 C113 H11G 108.6
N11 C113 H11H 108.6
C114 C113 H11H 108.6
H11G C113 H11H 107.6
O15 C114 C113 109.6(4)
O15 C114 H11I 109.7
C113 C114 H11I 109.7
O15 C114 H11J 109.7
C113 C114 H11J 109.7
H11I C114 H11J 108.2
O15 C115 C116 109.0(5)
O15 C115 H11K 109.9
C116 C115 H11K 109.9
O15 C115 H11L 109.9
C116 C115 H11L 109.9
H11K C115 H11L 108.3
O16 C116 C115 110.5(5)
O16 C116 H11M 109.5
C115 C116 H11M 109.5
O16 C116 H11N 109.5
C115 C116 H11N 109.5
H11M C116 H11N 108.1
O16 C117 C118 108.7(5)
O16 C117 H11O 109.9
C118 C117 H11O 109.9
O16 C117 H11P 109.9
C118 C117 H11P 109.9
H11O C117 H11P 108.3
N12 C118 C117 114.1(5)
N12 C118 H11Q 108.7
C117 C118 H11Q 108.7
N12 C118 H11R 108.7
C117 C118 H11R 108.7
H11Q C118 H11R 107.6
O23 K2 O21 94.14(11)
O23 K2 O26 117.79(17)
O21 K2 O26 143.16(15)
O23 K2 O24 61.30(13)
O21 K2 O24 116.27(12)
O26 K2 O24 96.09(13)
O23 K2 O25 96.26(11)
O21 K2 O25 100.00(11)
O26 K2 O25 60.96(13)
O24 K2 O25 137.41(12)
O23 K2 O22 133.76(13)
O21 K2 O22 60.76(13)
O26 K2 O22 102.17(18)
O24 K2 O22 93.87(14)
O25 K2 O22 124.36(12)
O23 K2 N22 119.63(18)
O21 K2 N22 120.1(2)
O26 K2 N22 61.10(17)
O24 K2 N22 59.18(18)
O25 K2 N22 121.00(14)
O22 K2 N22 60.2(2)
O23 K2 N21 60.26(11)
O21 K2 N21 60.06(11)
O26 K2 N21 118.83(14)
O24 K2 N21 120.73(13)
O25 K2 N21 58.96(11)
O22 K2 N21 119.90(14)
N22 K2 N21 179.8(2)
C207 N21 C213 111.0(4)
C207 N21 C201 111.0(4)
C213 N21 C201 109.1(4)
C207 N21 K2 107.6(3)
C213 N21 K2 109.5(3)
C201 N21 K2 108.6(3)
C212 N22 C218 108.0(7)
C212 N22 C206 110.9(8)
C218 N22 C206 113.3(9)
C212 N22 K2 110.5(5)
C218 N22 K2 106.9(5)
C206 N22 K2 107.1(5)
C203 O21 C202 110.0(4)
C203 O21 K2 115.2(3)
C202 O21 K2 117.5(3)
C205 O22 C204 111.9(7)
C205 O22 K2 117.8(5)
C204 O22 K2 110.4(3)
C208 O23 C209 109.2(5)
C208 O23 K2 118.6(3)
C209 O23 K2 112.9(4)
C210 O24 C211 111.5(6)
C210 O24 K2 112.9(3)
C211 O24 K2 119.0(4)
C214 O25 C215 111.3(4)
C214 O25 K2 121.0(3)
C215 O25 K2 114.0(3)
C216 O26 C217 108.4(5)
C216 O26 K2 112.8(3)
C217 O26 K2 115.3(5)
N21 C201 C202 114.3(4)
N21 C201 H20A 108.7
C202 C201 H20A 108.7
N21 C201 H20B 108.7
C202 C201 H20B 108.7
H20A C201 H20B 107.6
O21 C202 C201 109.2(4)
O21 C202 H20C 109.8
C201 C202 H20C 109.8
O21 C202 H20D 109.8
C201 C202 H20D 109.8
H20C C202 H20D 108.3
O21 C203 C204 109.1(5)
O21 C203 H20E 109.9
C204 C203 H20E 109.9
O21 C203 H20F 109.9
C204 C203 H20F 109.9
H20E C203 H20F 108.3
O22 C204 C203 108.9(6)
O22 C204 H20G 109.9
C203 C204 H20G 109.9
O22 C204 H20H 109.9
C203 C204 H20H 109.9
H20G C204 H20H 108.3
O22 C205 C206 109.8(8)
O22 C205 H20I 109.7
C206 C205 H20I 109.7
O22 C205 H20J 109.7
C206 C205 H20J 109.7
H20I C205 H20J 108.2
C205 C206 N22 113.7(7)
C205 C206 H20K 108.8
N22 C206 H20K 108.8
C205 C206 H20L 108.8
N22 C206 H20L 108.8
H20K C206 H20L 107.7
N21 C207 C208 113.6(4)
N21 C207 H20M 108.8
C208 C207 H20M 108.8
N21 C207 H20N 108.8
C208 C207 H20N 108.8
H20M C207 H20N 107.7
O23 C208 C207 109.6(4)
O23 C208 H20O 109.8
C207 C208 H20O 109.8
O23 C208 H20P 109.8
C207 C208 H20P 109.8
H20O C208 H20P 108.2
O23 C209 C210 108.3(5)
O23 C209 H20Q 110.0
C210 C209 H20Q 110.0
O23 C209 H20R 110.0
C210 C209 H20R 110.0
H20Q C209 H20R 108.4
O24 C210 C209 110.8(5)
O24 C210 H21A 109.5
C209 C210 H21A 109.5
O24 C210 H21B 109.5
C209 C210 H21B 109.5
H21A C210 H21B 108.1
O24 C211 C212 108.8(6)
O24 C211 H21C 109.9
C212 C211 H21C 109.9
O24 C211 H21D 109.9
C212 C211 H21D 109.9
H21C C211 H21D 108.3
N22 C212 C211 113.9(8)
N22 C212 H21E 108.8
C211 C212 H21E 108.8
N22 C212 H21F 108.8
C211 C212 H21F 108.8
H21E C212 H21F 107.7
N21 C213 C214 113.9(4)
N21 C213 H21G 108.8
C214 C213 H21G 108.8
N21 C213 H21H 108.8
C214 C213 H21H 108.8
H21G C213 H21H 107.7
O25 C214 C213 109.1(4)
O25 C214 H21I 109.9
C213 C214 H21I 109.9
O25 C214 H21J 109.9
C213 C214 H21J 109.9
H21I C214 H21J 108.3
O25 C215 C216 109.7(5)
O25 C215 H21K 109.7
C216 C215 H21K 109.7
O25 C215 H21L 109.7
C216 C215 H21L 109.7
H21K C215 H21L 108.2
O26 C216 C215 110.5(5)
O26 C216 H21M 109.5
C215 C216 H21M 109.5
O26 C216 H21N 109.5
C215 C216 H21N 109.5
H21M C216 H21N 108.1
O26 C217 C218 107.9(8)
O26 C217 H21O 110.1
C218 C217 H21O 110.1
O26 C217 H21P 110.1
C218 C217 H21P 110.1
H21O C217 H21P 108.4
N22 C218 C217 113.3(8)
N22 C218 H21Q 108.9
C217 C218 H21Q 108.9
N22 C218 H21R 108.9
C217 C218 H21R 108.9
H21Q C218 H21R 107.7
O36 K3 O32 98.6(3)
O36 K3 O35 58.6(2)
O32 K3 O35 127.4(3)
O36 K3 O34 124.0(4)
O32 K3 O34 125.1(3)
O35 K3 O34 105.2(4)
O36 K3 O31 120.9(3)
O32 K3 O31 59.2(4)
O35 K3 O31 90.8(3)
O34 K3 O31 111.7(3)
O36 K3 N31 65.4(4)
O32 K3 N31 56.9(5)
O35 K3 N31 123.9(4)
O34 K3 N31 108.2(4)
O31 K3 N31 115.8(5)
O36 K3 O33 84.9(4)
O32 K3 O33 100.5(4)
O35 K3 O33 121.0(4)
O34 K3 O33 56.8(5)
O31 K3 O33 147.5(4)
N31 K3 O33 53.9(5)
O36 K3 N32 120.4(3)
O32 K3 N32 117.0(4)
O35 K3 N32 61.8(3)
O34 K3 N32 72.1(4)
O31 K3 N32 58.6(4)
N31 K3 N32 173.1(5)
O33 K3 N32 128.1(5)
O36 K3 C313 137.3(3)
O32 K3 C313 119.9(4)
O35 K3 C313 82.2(3)
O34 K3 C313 47.1(3)
O31 K3 C313 71.6(4)
N31 K3 C313 151.1(4)
O33 K3 C313 103.9(5)
N32 K3 C313 26.5(3)
O36 K3 C314 127.0(4)
O32 K3 C314 134.3(3)
O35 K3 C314 86.1(3)
O34 K3 C314 25.9(2)
O31 K3 C314 95.3(4)
N31 K3 C314 134.0(4)
O33 K3 C314 81.5(4)
N32 K3 C314 46.7(3)
C313 K3 C314 24.1(3)
O36 K3 C303 40.7(2)
O32 K3 C303 118.8(3)
O35 K3 C303 18.1(2)
O34 K3 C303 116.0(3)
O31 K3 C303 99.2(3)
N31 K3 C303 105.8(4)
O33 K3 C303 113.2(4)
N32 K3 C303 79.8(3)
C313 K3 C303 100.0(3)
C314 K3 C303 101.2(3)
C312 N31 C318 112.5(19)
C312 N31 C306 115.0(19)
C318 N31 C306 84.5(15)
C312 N31 K3 121.1(18)
C318 N31 K3 113.3(12)
C306 N31 K3 104.4(9)
C301 N32 C313 120.0(15)
C301 N32 C307 112.6(15)
C313 N32 C307 116.0(12)
C301 N32 K3 107.9(11)
C313 N32 K3 87.7(11)
C307 N32 K3 108.7(13)
C308 O31 C309 124.4(16)
C308 O31 K3 108.5(12)
C309 O31 K3 104.6(12)
C310 O32 C311 110.8(12)
C310 O32 K3 122.4(11)
C311 O32 K3 119.8(9)
C316 O33 C317 109.2(16)
C316 O33 K3 112.6(14)
C317 O33 K3 111.3(12)
C315 O34 C314 133.4(17)
C315 O34 K3 108.7(13)
C314 O34 K3 95.3(9)
C303 O35 C302 121.3(10)
C303 O35 K3 118.0(7)
C302 O35 K3 115.3(7)
C304 O36 C305 115.1(9)
C304 O36 K3 118.7(7)
C305 O36 K3 120.9(7)
N32 C301 C302 111.2(16)
N32 C301 H30A 109.4
C302 C301 H30A 109.4
N32 C301 H30B 109.4
C302 C301 H30B 109.4
H30A C301 H30B 108.0
O35 C302 C301 114.1(15)
O35 C302 H30C 108.7
C301 C302 H30C 108.7
O35 C302 H30D 108.7
C301 C302 H30D 108.7
H30C C302 H30D 107.6
O35 C303 C304 120.3(8)
O35 C303 K3 43.9(5)
C304 C303 K3 80.5(4)
O35 C303 H30E 107.3
C304 C303 H30E 107.3
K3 C303 H30E 105.5
O35 C303 H30F 107.3
C304 C303 H30F 107.3
K3 C303 H30F 142.3
H30E C303 H30F 106.9
O36 C304 C303 114.1(8)
O36 C304 H30G 108.7
C303 C304 H30G 108.7
O36 C304 H30H 108.7
C303 C304 H30H 108.7
H30G C304 H30H 107.6
O36 C305 C306 108.8(14)
C305 C306 N31 115.6(16)
C305 C306 H30K 108.4
N31 C306 H30K 108.4
C305 C306 H30L 108.4
N31 C306 H30L 108.4
H30K C306 H30L 107.4
C308 C307 N32 113.7(18)
C308 C307 H30M 108.8
N32 C307 H30M 108.8
C308 C307 H30N 108.8
N32 C307 H30N 108.8
H30M C307 H30N 107.7
O31 C308 C307 110.4(18)
O31 C308 H30O 109.6
C307 C308 H30O 109.6
O31 C308 H30P 109.6
C307 C308 H30P 109.6
H30O C308 H30P 108.1
O31 C309 C310 127.6(18)
O31 C309 H30Q 105.4
C310 C309 H30Q 105.4
O31 C309 H30R 105.4
C310 C309 H30R 105.4
H30Q C309 H30R 106.0
O32 C310 C309 110.7(14)
O32 C310 H31A 109.5
C309 C310 H31A 109.5
O32 C310 H31B 109.5
C309 C310 H31B 109.5
H31A C310 H31B 108.1
O32 C311 C312 115.8(14)
O32 C311 H31C 108.3
C312 C311 H31C 108.3
O32 C311 H31D 108.3
C312 C311 H31D 108.3
H31C C311 H31D 107.4
N31 C312 C311 108.1(19)
C314 C313 N32 123.8(12)
C314 C313 K3 78.4(10)
N32 C313 K3 65.8(10)
C314 C313 H31G 106.4
N32 C313 H31G 106.4
K3 C313 H31G 77.6
C314 C313 H31H 106.4
N32 C313 H31H 106.4
K3 C313 H31H 172.1
H31G C313 H31H 106.4
C313 C314 O34 123.2(15)
C313 C314 K3 77.4(11)
O34 C314 K3 58.9(9)
C313 C314 H31I 106.5
O34 C314 H31I 106.5
K3 C314 H31I 88.4
C313 C314 H31J 106.5
O34 C314 H31J 106.5
K3 C314 H31J 162.3
H31I C314 H31J 106.5
C316 C315 O34 115.8(19)
C316 C315 H31K 108.3
O34 C315 H31K 108.3
C316 C315 H31L 108.3
O34 C315 H31L 108.3
H31K C315 H31L 107.4
O33 C316 C315 109(2)
O33 C316 H31M 109.8
C315 C316 H31M 109.8
O33 C316 H31N 109.8
C315 C316 H31N 109.8
H31M C316 H31N 108.2
O33 C317 C318 96.9(19)
C317 C318 N31 90.7(19)
C3S C2S C7S 120.0
C3S C2S C1S 109(3)
C7S C2S C1S 131(3)
C4S C3S C2S 120.0
C3S C4S C5S 120.0
C6S C5S C4S 120.0
C5S C6S C7S 120.0
C6S C7S C2S 120.0
C2A N2A H2A 109.5
C2A N2A H2B 109.5
H2A N2A H2B 109.5
C2A N2A H2C 109.5
H2A N2A H2C 109.5
H2B N2A H2C 109.5
N1A C1A C2A 115.4(7)
N1A C1A H7A 108.4
C2A C1A H7A 108.4
N1A C1A H7B 108.4
C2A C1A H7B 108.4
H7A C1A H7B 107.5
N2A C2A C1A 110.9(7)
N2A C2A H8A 109.5
C1A C2A H8A 109.5
N2A C2A H8B 109.5
C1A C2A H8B 109.5
H8A C2A H8B 108.0
C2E C1E N1E 113.1(19)
C1E C2E N2E 116(2)

loop_
_geom_bond_atom_site_label_1
_geom_bond_atom_site_label_2
_geom_bond_distance
Zn1 C1 1.994(5)
Zn1 Ge6 2.5720(8)
Zn1 Ge8 2.5868(9)
Zn1 Ge9 2.5889(9)
Zn1 Ge7 2.5944(9)
Ge1 Ge3 2.5565(7)
Ge1 Ge4 2.5615(7)
Ge1 Ge5 2.5683(8)
Ge1 Ge2 2.5688(7)
Ge2 Ge6 2.5427(7)
Ge2 Ge9 2.5499(8)
Ge2 Ge3 2.8356(7)
Ge2 Ge5 2.8377(8)
Ge3 Ge6 2.5469(7)
Ge3 Ge7 2.5487(7)
Ge3 Ge4 2.8311(7)
Ge4 Ge8 2.5483(8)
Ge4 Ge7 2.5598(8)
Ge4 Ge5 2.8132(8)
Ge5 Ge8 2.5523(8)
Ge5 Ge9 2.5597(8)
Ge6 Ge9 2.7883(8)
Ge6 Ge7 2.7884(7)
Ge7 Ge8 2.7671(8)
Ge8 Ge9 2.7722(8)
C1 C2 1.385(9)
C1 C6 1.392(9)
C2 C3 1.380(10)
C2 H2 0.9500
C3 C4 1.399(13)
C3 H3 0.9500
C4 C5 1.317(13)
C4 H4 0.9500
C5 C6 1.392(10)
C5 H5 0.9500
C6 H6 0.9500
K1 O15 2.727(4)
K1 O12 2.757(4)
K1 O14 2.770(4)
K1 O13 2.809(4)
K1 O16 2.861(4)
K1 O11 2.863(4)
K1 N11 3.023(5)
K1 N12 3.041(5)
N11 C113 1.458(7)
N11 C107 1.462(7)
N11 C101 1.467(7)
N12 C118 1.453(9)
N12 C112 1.456(8)
N12 C106 1.479(8)
O11 C102 1.415(8)
O11 C103 1.429(7)
O12 C105 1.402(8)
O12 C104 1.434(8)
O13 C109 1.416(6)
O13 C108 1.421(6)
O14 C111 1.420(7)
O14 C110 1.431(6)
O15 C114 1.404(7)
O15 C115 1.426(7)
O16 C117 1.424(8)
O16 C116 1.430(7)
C101 C102 1.501(10)
C101 H10A 0.9900
C101 H10B 0.9900
C102 H10C 0.9900
C102 H10D 0.9900
C103 C104 1.472(10)
C103 H10E 0.9900
C103 H10F 0.9900
C104 H10G 0.9900
C104 H10H 0.9900
C105 C106 1.494(10)
C105 H10I 0.9900
C105 H10J 0.9900
C106 H10K 0.9900
C106 H10L 0.9900
C107 C108 1.491(8)
C107 H10M 0.9900
C107 H10N 0.9900
C108 H10O 0.9900
C108 H10P 0.9900
C109 C110 1.477(8)
C109 H10Q 0.9900
C109 H10R 0.9900
C110 H11A 0.9900
C110 H11B 0.9900
C111 C112 1.501(9)
C111 H11C 0.9900
C111 H11D 0.9900
C112 H11E 0.9900
C112 H11F 0.9900
C113 C114 1.509(9)
C113 H11G 0.9900
C113 H11H 0.9900
C114 H11I 0.9900
C114 H11J 0.9900
C115 C116 1.468(9)
C115 H11K 0.9900
C115 H11L 0.9900
C116 H11M 0.9900
C116 H11N 0.9900
C117 C118 1.506(10)
C117 H11O 0.9900
C117 H11P 0.9900
C118 H11Q 0.9900
C118 H11R 0.9900
K2 O23 2.779(4)
K2 O21 2.779(4)
K2 O26 2.800(4)
K2 O24 2.815(4)
K2 O25 2.821(4)
K2 O22 2.833(5)
K2 N22 3.033(6)
K2 N21 3.055(4)
N21 C207 1.460(6)
N21 C213 1.463(6)
N21 C201 1.467(6)
N22 C212 1.468(10)
N22 C218 1.476(12)
N22 C206 1.487(15)
O21 C203 1.422(7)
O21 C202 1.426(7)
O22 C205 1.423(9)
O22 C204 1.424(10)
O23 C208 1.422(7)
O23 C209 1.428(6)
O24 C210 1.399(9)
O24 C211 1.436(8)
O25 C214 1.418(7)
O25 C215 1.431(6)
O26 C216 1.420(7)
O26 C217 1.436(12)
C201 C202 1.492(8)
C201 H20A 0.9900
C201 H20B 0.9900
C202 H20C 0.9900
C202 H20D 0.9900
C203 C204 1.473(10)
C203 H20E 0.9900
C203 H20F 0.9900
C204 H20G 0.9900
C204 H20H 0.9900
C205 C206 1.470(16)
C205 H20I 0.9900
C205 H20J 0.9900
C206 H20K 0.9900
C206 H20L 0.9900
C207 C208 1.501(7)
C207 H20M 0.9900
C207 H20N 0.9900
C208 H20O 0.9900
C208 H20P 0.9900
C209 C210 1.493(10)
C209 H20Q 0.9900
C209 H20R 0.9900
C210 H21A 0.9900
C210 H21B 0.9900
C211 C212 1.481(13)
C211 H21C 0.9900
C211 H21D 0.9900
C212 H21E 0.9900
C212 H21F 0.9900
C213 C214 1.499(8)
C213 H21G 0.9900
C213 H21H 0.9900
C214 H21I 0.9900
C214 H21J 0.9900
C215 C216 1.475(10)
C215 H21K 0.9900
C215 H21L 0.9900
C216 H21M 0.9900
C216 H21N 0.9900
C217 C218 1.505(11)
C217 H21O 0.9900
C217 H21P 0.9900
C218 H21Q 0.9900
C218 H21R 0.9900
K3 O36 2.742(9)
K3 O32 2.767(8)
K3 O35 2.778(8)
K3 O34 2.860(15)
K3 O31 2.964(14)
K3 N31 3.004(16)
K3 O33 3.016(16)
K3 N32 3.024(19)
K3 C313 3.314(19)
K3 C314 3.327(18)
K3 C303 3.538(7)
N31 C312 1.19(2)
N31 C318 1.62(3)
N31 C306 1.71(2)
N32 C301 1.44(2)
N32 C313 1.482(14)
N32 C307 1.49(2)
O31 C308 1.36(2)
O31 C309 1.38(2)
O32 C310 1.251(19)
O32 C311 1.42(2)
O33 C316 1.29(3)
O33 C317 1.47(2)
O34 C315 1.368(16)
O34 C314 1.457(12)
O35 C303 1.245(11)
O35 C302 1.395(17)
O36 C304 1.343(11)
O36 C305 1.486(18)
C301 C302 1.536(16)
C301 H30A 0.9900
C301 H30B 0.9900
C302 H30C 0.9900
C302 H30D 0.9900
C303 C304 1.408(13)
C303 H30E 0.9900
C303 H30F 0.9900
C304 H30G 0.9900
C304 H30H 0.9900
C305 C306 1.545(16)
C306 H30K 0.9900
C306 H30L 0.9900
C307 C308 1.39(3)
C307 H30M 0.9900
C307 H30N 0.9900
C308 H30O 0.9900
C308 H30P 0.9900
C309 C310 1.38(3)
C309 H30Q 0.9900
C309 H30R 0.9900
C310 H31A 0.9900
C310 H31B 0.9900
C311 C312 1.58(3)
C311 H31C 0.9900
C311 H31D 0.9900
C313 C314 1.389(14)
C313 H31G 0.9900
C313 H31H 0.9900
C314 H31I 0.9900
C314 H31J 0.9900
C315 C316 1.36(3)
C315 H31K 0.9900
C315 H31L 0.9900
C316 H31M 0.9900
C316 H31N 0.9900
C317 C318 1.50(3)
C1S C2S 1.41(4)
C2S C3S 1.3900
C2S C7S 1.3900
C3S C4S 1.3900
C4S C5S 1.3900
C5S C6S 1.3900
C6S C7S 1.3900
N1A C1A 1.450(12)
N2A C2A 1.456(10)
N2A H2A 0.9100
N2A H2B 0.9100
N2A H2C 0.9100
C1A C2A 1.517(10)
C1A H7A 0.9900
C1A H7B 0.9900
C2A H8A 0.9900
C2A H8B 0.9900
N1E C1E 1.519(14)
C1E C2E 1.49(2)
N2E C2E 1.50(2)
